data_1520619
loop_
_publ_author_name
'Engle, Keary M.'
'Pfeifer, Lukas'
'Pidgeon, George W.'
'Giuffredi, Guy T.'
'Thompson, Amber L.'
'Paton, Robert S.'
'Brown, John M.'
'Gouverneur, V\'eronique'

_publ_section_title
;
 Coordination diversity in hydrogen-bonded homoleptic fluoride--alcohol
 complexes modulates reactivity
;
_journal_issue 9
_journal_name_full 'Chem. Sci.'
_journal_page_first 5293
_journal_paper_doi 10.1039/C5SC01812A
_journal_volume 6
_journal_year 2015
_chemical_formula_moiety 'C16 H36 N, C5 H12 O4, C H2 Cl2, F'
_chemical_formula_sum 'C22 H50 Cl2 F N O4'
_chemical_formula_weight 482.55
_chemical_melting_point ?
_space_group_IT_number 14
_symmetry_cell_setting monoclinic
_symmetry_space_group_name_Hall '-P 2ybc'
_symmetry_space_group_name_H-M 'P 1 21/c 1'
_atom_sites_solution_hydrogens difmap
_atom_sites_solution_primary direct
_audit_creation_date 13-04-24
_audit_creation_method CRYSTALS_ver_14.40
_audit_update_record
;
2015-05-19 deposited with the CCDC.
2015-06-22 downloaded from the CCDC.
;
_cell_angle_alpha 90
_cell_angle_beta 103.523(4)
_cell_angle_gamma 90
_cell_formula_units_Z 4
_cell_length_a 9.9446(3)
_cell_length_b 18.0891(7)
_cell_length_c 15.7361(6)
_cell_measurement_reflns_used 6459
_cell_measurement_temperature 150
_cell_measurement_theta_max 75
_cell_measurement_theta_min 3
_cell_volume 2752.27(18)
_computing_cell_refinement 'CrysAlis, (Oxford Diffraction, 2002)'
_computing_data_collection 'SuperNova, (Oxford Diffraction, 2010)'
_computing_data_reduction 'CrysAlis, (Oxford Diffraction, 2002)'
_computing_molecular_graphics 'CAMERON (Watkin et al., 1996)'
_computing_publication_material 'CRYSTALS (Betteridge et al., 2003)'
_computing_structure_refinement 'CRYSTALS (Betteridge et al., 2003)'
_computing_structure_solution 'SIR92 (Altomare et al., 1994)'
_diffrn_ambient_temperature 150
_diffrn_measured_fraction_theta_full 0.995
_diffrn_measured_fraction_theta_max 0.985
_diffrn_measurement_device Area
_diffrn_measurement_device_type 'Oxford Diffraction SuperNova'
_diffrn_measurement_method \w
_diffrn_radiation_monochromator graphite
_diffrn_radiation_type 'Cu K\a'
_diffrn_radiation_wavelength 1.54180
_diffrn_reflns_av_R_equivalents 0.047
_diffrn_reflns_limit_h_max 10
_diffrn_reflns_limit_h_min -12
_diffrn_reflns_limit_k_max 22
_diffrn_reflns_limit_k_min -21
_diffrn_reflns_limit_l_max 18
_diffrn_reflns_limit_l_min -19
_diffrn_reflns_number 19286
_diffrn_reflns_theta_full 72.237
_diffrn_reflns_theta_max 75.247
_diffrn_reflns_theta_min 3.784
_diffrn_standards_number 0
_exptl_absorpt_coefficient_mu 2.380
_exptl_absorpt_correction_T_max 0.91
_exptl_absorpt_correction_T_min 0.61
_exptl_absorpt_correction_type multi-scan
_exptl_absorpt_process_details 'CrysAlis, (Oxford Diffraction, 2002)'
_exptl_crystal_colour clear_pale_colourless
_exptl_crystal_density_diffrn 1.164
_exptl_crystal_density_meas ?
_exptl_crystal_density_method 'not measured'
_exptl_crystal_description plate
_exptl_crystal_F_000 1056.000
_exptl_crystal_size_max 0.180
_exptl_crystal_size_mid 0.150
_exptl_crystal_size_min 0.040
_refine_diff_density_max 0.60
_refine_diff_density_min -0.47
_refine_ls_extinction_coef 79.873
_refine_ls_extinction_method 'Larson (1970), Equation 22'
_refine_ls_goodness_of_fit_ref 0.9859
_refine_ls_hydrogen_treatment constr
_refine_ls_matrix_type full
_refine_ls_number_parameters 293
_refine_ls_number_reflns 4548
_refine_ls_number_restraints 32
_refine_ls_R_factor_all 0.0693
_refine_ls_R_factor_gt 0.0572
_refine_ls_shift/su_max 0.0002707
_refine_ls_shift/su_mean 0.0000298
_refine_ls_structure_factor_coef Fsqd
_refine_ls_weighting_details
;
 Method= Modified Sheldrick 
 w=1/[\s^2^(F^2^) + ( 0.07P)^2^ + 2.18P] 
 ,where P=(max(Fo^2^,0) + 2Fc^2^)/3 
;
_refine_ls_weighting_scheme calc
_refine_ls_wR_factor_all 0.1507
_refine_ls_wR_factor_gt 0.1408
_refine_ls_wR_factor_ref 0.1507
_reflns_limit_h_max 12
_reflns_limit_h_min -12
_reflns_limit_k_max 22
_reflns_limit_k_min 0
_reflns_limit_l_max 19
_reflns_limit_l_min 0
_reflns_number_gt 3625
_reflns_number_total 5597
_reflns_threshold_expression I>2.0\s(I)
_oxford_diffrn_Wilson_B_factor 4.37
_oxford_diffrn_Wilson_scale 0.05
_oxford_refine_ls_r_factor_ref 0.0693
_oxford_refine_ls_scale 4.84(11)
_oxford_reflns_number_all 4548
_oxford_reflns_threshold_expression_ref I>-3.0\s(I)
_oxford_structure_analysis_title 043gwp12
_cod_data_source_file c5sc01812a2.cif
_cod_data_source_block 2b
_cod_depositor_comments
;
The following automatic conversions were performed:

'_chemical_melting_point' value 'not measured' was changed to '?' -
the value is undefined or not given.

'_exptl_crystal_density_meas' value 'not measured' was changed to '?'
- the value is perceived as not measured.

Automatic conversion script
Id: cif_fix_values 3271 2015-04-21 07:52:19Z andrius 

 Adding full bibliography for 1520618--1520631.cif.
;
_cod_original_sg_symbol_H-M 'P 21/c '
_cod_original_formula_sum 'C22 H50 Cl2 F1 N1 O4'
_cod_database_code 1520619

loop_
_symmetry_equiv_pos_as_xyz
x,y,z
-x,-y,-z
x,-y+1/2,z+1/2
-x,y+1/2,-z+1/2

loop_
_atom_site_label
_atom_site_type_symbol
_atom_site_fract_x
_atom_site_fract_y
_atom_site_fract_z
_atom_site_U_iso_or_equiv
_atom_site_occupancy
_atom_site_adp_type
_atom_site_refinement_flags_posn
_atom_site_refinement_flags_occupancy
_atom_site_disorder_assembly
_atom_site_disorder_group
C15 C 0.3401(2) 0.22442(14) 0.51870(16) 0.0372 1.0000 Uani . . . .
C16 C 0.4999(2) 0.17925(14) 0.65279(16) 0.0367 1.0000 Uani . . . .
C17 C 0.4146(3) 0.31148(15) 0.64459(17) 0.0402 1.0000 Uani . . . .
C18 C 0.5833(2) 0.27377(14) 0.56003(16) 0.0359 1.0000 Uani . . . .
C19 C 0.4598(2) 0.24753(13) 0.59429(14) 0.0303 1.0000 Uani . . . .
N21 N 0.94353(17) 0.29272(10) 0.83012(11) 0.0255 1.0000 Uani . . . .
C22 C 1.0718(2) 0.34140(12) 0.84625(15) 0.0295 1.0000 Uani . . . .
C23 C 1.0807(2) 0.39672(13) 0.77594(16) 0.0356 1.0000 Uani . . . .
C24 C 1.2065(3) 0.44576(16) 0.8077(2) 0.0506 1.0000 Uani . . . .
C25 C 1.2220(4) 0.5026(2) 0.7403(2) 0.0745 1.0000 Uani . . . .
C26 C 0.9264(2) 0.24858(12) 0.74660(14) 0.0290 1.0000 Uani . . . .
C27 C 1.0374(3) 0.19318(14) 0.74197(16) 0.0378 1.0000 Uani . . . .
C28 C 0.9987(4) 0.15681(19) 0.6518(2) 0.0659 1.0000 Uani . . . .
C29 C 1.0885(4) 0.09432(18) 0.6382(2) 0.0616 1.0000 Uani . . . .
C30 C 0.8117(2) 0.33796(13) 0.81902(15) 0.0298 1.0000 Uani . . . .
C31 C 0.8003(3) 0.38832(14) 0.89383(16) 0.0362 1.0000 Uani . . . .
C32 C 0.6616(3) 0.42858(16) 0.87052(19) 0.0489 1.0000 Uani . . . .
C33 C 0.6378(4) 0.47591(19) 0.9446(2) 0.0678 1.0000 Uani . . . .
C34 C 0.9635(2) 0.24205(12) 0.90935(14) 0.0281 1.0000 Uani . . . .
C35 C 0.8533(2) 0.18352(14) 0.90641(16) 0.0365 1.0000 Uani . . . .
C36 C 0.8837(3) 0.14019(16) 0.99208(17) 0.0461 1.0000 Uani . . . .
C37 C 1.0218(3) 0.10234(18) 1.0142(2) 0.0593 1.0000 Uani . . . .
C41 C 0.6347(7) 0.5624(5) 0.6058(7) 0.0863 0.644(12) Uani D P 1 1
Cl42 Cl 0.4816(5) 0.5390(4) 0.6317(4) 0.1180 0.644(12) Uani D P 1 1
Cl43 Cl 0.7433(8) 0.4874(4) 0.6317(6) 0.0653 0.356(12) Uani D P 1 2
C51 C 0.6327(9) 0.5637(7) 0.6291(12) 0.0719 0.356(12) Uani D P 1 2
Cl52 Cl 0.4749(7) 0.5180(5) 0.6017(6) 0.1078 0.356(12) Uani D P 1 2
Cl53 Cl 0.7761(5) 0.5046(3) 0.6402(3) 0.0653 0.644(12) Uani D P 1 1
F1 F 0.4633(2) 0.24550(12) 0.84601(10) 0.0689 1.0000 Uani . . . .
O11 O 0.30475(17) 0.27917(10) 0.45204(11) 0.0415 1.0000 Uani . . . .
O12 O 0.59920(17) 0.19404(10) 0.73180(11) 0.0424 1.0000 Uani . . . .
O13 O 0.3132(2) 0.29090(13) 0.69156(13) 0.0568 1.0000 Uani . . . .
O14 O 0.6277(2) 0.22220(12) 0.50429(13) 0.0523 1.0000 Uani . . . .
H121 H 0.5478 0.2076 0.7635 0.0643 1.0000 Uiso R . . .
H162 H 0.5372 0.1428 0.6190 0.0448 1.0000 Uiso R . . .
H161 H 0.4170 0.1576 0.6652 0.0437 1.0000 Uiso R . . .
H151 H 0.2573 0.2158 0.5395 0.0447 1.0000 Uiso R . . .
H152 H 0.3628 0.1780 0.4936 0.0452 1.0000 Uiso R . . .
H111 H 0.3539 0.2741 0.4172 0.0624 1.0000 Uiso R . . .
H181 H 0.6606 0.2824 0.6107 0.0426 1.0000 Uiso R . . .
H182 H 0.5587 0.3204 0.5301 0.0418 1.0000 Uiso R . . .
H141 H 0.5705 0.2305 0.4594 0.0774 1.0000 Uiso R . . .
H171 H 0.4953 0.3318 0.6850 0.0476 1.0000 Uiso R . . .
H172 H 0.3723 0.3497 0.6028 0.0477 1.0000 Uiso R . . .
H131 H 0.3499 0.2718 0.7389 0.0852 1.0000 Uiso R . . .
H261 H 0.8396 0.2237 0.7379 0.0343 1.0000 Uiso R . . .
H262 H 0.9200 0.2845 0.6996 0.0350 1.0000 Uiso R . . .
H272 H 1.0407 0.1543 0.7856 0.0449 1.0000 Uiso R . . .
H271 H 1.1281 0.2166 0.7518 0.0456 1.0000 Uiso R . . .
H281 H 0.9973 0.1936 0.6073 0.0790 1.0000 Uiso R . . .
H282 H 0.9093 0.1307 0.6422 0.0794 1.0000 Uiso R . . .
H291 H 1.1859 0.1107 0.6484 0.0922 1.0000 Uiso R . . .
H292 H 1.0619 0.0736 0.5785 0.0922 1.0000 Uiso R . . .
H293 H 1.0848 0.0528 0.6794 0.0922 1.0000 Uiso R . . .
H301 H 0.7374 0.3028 0.8106 0.0349 1.0000 Uiso R . . .
H302 H 0.8023 0.3657 0.7654 0.0360 1.0000 Uiso R . . .
H312 H 0.8743 0.4249 0.9053 0.0431 1.0000 Uiso R . . .
H311 H 0.8025 0.3586 0.9459 0.0435 1.0000 Uiso R . . .
H321 H 0.6571 0.4582 0.8191 0.0591 1.0000 Uiso R . . .
H322 H 0.5888 0.3915 0.8570 0.0587 1.0000 Uiso R . . .
H333 H 0.6396 0.4451 0.9951 0.1017 1.0000 Uiso R . . .
H331 H 0.7116 0.5127 0.9585 0.1011 1.0000 Uiso R . . .
H332 H 0.5493 0.5007 0.9287 0.1016 1.0000 Uiso R . . .
H222 H 1.1480 0.3076 0.8537 0.0349 1.0000 Uiso R . . .
H221 H 1.0756 0.3674 0.9017 0.0359 1.0000 Uiso R . . .
H231 H 0.9983 0.4263 0.7627 0.0435 1.0000 Uiso R . . .
H232 H 1.0881 0.3712 0.7226 0.0429 1.0000 Uiso R . . .
H241 H 1.2862 0.4151 0.8215 0.0615 1.0000 Uiso R . . .
H242 H 1.1975 0.4702 0.8610 0.0610 1.0000 Uiso R . . .
H253 H 1.2443 0.4768 0.6914 0.1121 1.0000 Uiso R . . .
H252 H 1.1356 0.5286 0.7200 0.1123 1.0000 Uiso R . . .
H251 H 1.2946 0.5367 0.7658 0.1118 1.0000 Uiso R . . .
H341 H 1.0521 0.2172 0.9147 0.0336 1.0000 Uiso R . . .
H342 H 0.9645 0.2735 0.9602 0.0348 1.0000 Uiso R . . .
H352 H 0.7640 0.2057 0.8993 0.0451 1.0000 Uiso R . . .
H351 H 0.8509 0.1498 0.8589 0.0437 1.0000 Uiso R . . .
H362 H 0.8132 0.1016 0.9899 0.0547 1.0000 Uiso R . . .
H361 H 0.8778 0.1743 1.0407 0.0562 1.0000 Uiso R . . .
H371 H 1.0353 0.0752 0.9637 0.0891 1.0000 Uiso R . . .
H373 H 1.0965 0.1389 1.0310 0.0894 1.0000 Uiso R . . .
H372 H 1.0253 0.0684 1.0628 0.0880 1.0000 Uiso R . . .
H411 H 0.6609 0.6085 0.6355 0.1037 0.644(12) Uiso R P 1 1
H412 H 0.6204 0.5680 0.5442 0.1031 0.644(12) Uiso R P 1 1
H511 H 0.6467 0.5889 0.6851 0.0869 0.356(12) Uiso R P 1 2
H512 H 0.6419 0.5980 0.5831 0.0869 0.356(12) Uiso R P 1 2

loop_
_atom_site_aniso_label
_atom_site_aniso_U_11
_atom_site_aniso_U_22
_atom_site_aniso_U_33
_atom_site_aniso_U_23
_atom_site_aniso_U_13
_atom_site_aniso_U_12
C15 0.0303(12) 0.0416(14) 0.0333(13) 0.0048(11) -0.0052(10) -0.0088(10)
C16 0.0310(12) 0.0397(13) 0.0342(13) 0.0040(10) -0.0031(10) -0.0046(10)
C17 0.0375(13) 0.0439(14) 0.0378(13) -0.0012(11) 0.0061(11) 0.0022(11)
C18 0.0256(11) 0.0448(14) 0.0340(12) 0.0041(11) 0.0005(10) -0.0037(10)
C19 0.0224(10) 0.0357(12) 0.0290(12) 0.0001(10) -0.0020(9) -0.0039(9)
N21 0.0230(9) 0.0299(10) 0.0213(9) 0.0019(7) 0.0008(7) 0.0031(7)
C22 0.0223(10) 0.0301(12) 0.0325(12) -0.0001(9) -0.0011(9) -0.0015(9)
C23 0.0342(12) 0.0340(13) 0.0366(13) 0.0040(10) 0.0042(10) -0.0023(10)
C24 0.0478(16) 0.0470(16) 0.0533(17) -0.0004(13) 0.0045(13) -0.0172(13)
C25 0.085(2) 0.065(2) 0.072(2) 0.0121(18) 0.0141(19) -0.0389(19)
C26 0.0338(12) 0.0297(11) 0.0218(10) -0.0009(9) 0.0026(9) 0.0009(9)
C27 0.0449(14) 0.0363(13) 0.0342(13) 0.0000(10) 0.0137(11) 0.0055(11)
C28 0.104(3) 0.0555(19) 0.0380(16) -0.0030(13) 0.0168(16) 0.0296(18)
C29 0.073(2) 0.0550(19) 0.061(2) -0.0091(15) 0.0246(17) 0.0065(16)
C30 0.0222(10) 0.0354(12) 0.0298(12) 0.0034(10) 0.0021(9) 0.0071(9)
C31 0.0379(13) 0.0376(13) 0.0343(13) -0.0023(10) 0.0107(10) 0.0048(10)
C32 0.0495(16) 0.0502(16) 0.0516(16) 0.0074(13) 0.0211(13) 0.0183(13)
C33 0.086(2) 0.0577(19) 0.074(2) 0.0038(17) 0.046(2) 0.0259(17)
C34 0.0270(11) 0.0311(11) 0.0232(10) 0.0040(9) -0.0001(9) 0.0019(9)
C35 0.0298(12) 0.0463(14) 0.0316(12) 0.0061(11) 0.0037(10) -0.0025(10)
C36 0.0479(15) 0.0515(16) 0.0379(14) 0.0101(12) 0.0079(12) -0.0064(12)
C37 0.0582(18) 0.0522(18) 0.063(2) 0.0242(15) 0.0053(15) 0.0019(14)
C41 0.069(4) 0.069(4) 0.115(6) 0.053(4) 0.010(3) 0.001(3)
Cl42 0.0860(18) 0.155(3) 0.126(3) 0.015(2) 0.0507(19) 0.0403(19)
Cl43 0.0599(18) 0.0655(18) 0.0702(11) 0.0084(13) 0.0143(13) 0.0088(13)
C51 0.061(5) 0.073(6) 0.087(6) -0.008(5) 0.029(5) 0.004(4)
Cl52 0.073(2) 0.139(4) 0.124(4) -0.033(3) 0.047(2) -0.029(3)
Cl53 0.0599(18) 0.0655(18) 0.0702(11) 0.0084(13) 0.0143(13) 0.0088(13)
F1 0.0848(13) 0.0954(14) 0.0286(8) 0.0011(8) 0.0174(8) 0.0032(11)
O11 0.0330(9) 0.0502(11) 0.0342(9) 0.0079(8) -0.0063(7) -0.0046(8)
O12 0.0298(9) 0.0572(11) 0.0334(9) 0.0074(8) -0.0063(7) -0.0041(8)
O13 0.0451(11) 0.0810(15) 0.0482(11) 0.0023(10) 0.0188(9) 0.0121(10)
O14 0.0473(11) 0.0668(13) 0.0456(11) -0.0005(10) 0.0164(9) 0.0097(9)

loop_
_atom_type_symbol
_atom_type_scat_dispersion_real
_atom_type_scat_dispersion_imag
_atom_type_scat_Cromer_Mann_a1
_atom_type_scat_Cromer_Mann_b1
_atom_type_scat_Cromer_Mann_a2
_atom_type_scat_Cromer_Mann_b2
_atom_type_scat_Cromer_Mann_a3
_atom_type_scat_Cromer_Mann_b3
_atom_type_scat_Cromer_Mann_a4
_atom_type_scat_Cromer_Mann_b4
_atom_type_scat_Cromer_Mann_c
_atom_type_scat_source
C 0.0181 0.0091 2.3100 20.8439 1.0200 10.2075 1.5886 0.5687 0.8650 51.6512 0.2156 'International Tables Vol C 4.2.6.8 and 6.1.1.4'
H 0.0000 0.0000 0.4930 10.5109 0.3229 26.1257 0.1402 3.1424 0.0408 57.7998 0.0030 'International Tables Vol C 4.2.6.8 and 6.1.1.4'
O 0.0492 0.0322 3.0485 13.2771 2.2868 5.7011 1.5463 0.3239 0.8670 32.9089 0.2508 'International Tables Vol C 4.2.6.8 and 6.1.1.4'
N 0.0311 0.0180 12.2126 0.0057 3.1322 9.8933 2.0125 28.9975 1.1663 0.5826 -11.5290 'International Tables Vol C 4.2.6.8 and 6.1.1.4'
F 0.0727 0.0534 3.5392 10.2825 2.6412 4.2944 1.5170 0.2615 1.0243 26.1476 0.2776 'International Tables Vol C 4.2.6.8 and 6.1.1.4'
Cl 0.3639 0.7018 11.4604 0.0104 7.1964 1.1662 6.2556 18.5194 1.6455 47.7784 -9.5574 'International Tables Vol C 4.2.6.8 and 6.1.1.4'

loop_
_geom_angle_atom_site_label_1
_geom_angle_atom_site_label_2
_geom_angle_atom_site_label_3
_geom_angle
_geom_angle_publ_flag
C19 C15 O11 113.26(19) yes
C19 C15 H151 110.5 no
O11 C15 H151 106.1 no
C19 C15 H152 109.7 no
O11 C15 H152 109.9 no
H151 C15 H152 107.1 no
C19 C16 O12 113.75(19) yes
C19 C16 H162 107.2 no
O12 C16 H162 109.3 no
C19 C16 H161 109.3 no
O12 C16 H161 110.4 no
H162 C16 H161 106.6 no
C19 C17 O13 113.5(2) yes
C19 C17 H171 109.1 no
O13 C17 H171 109.6 no
C19 C17 H172 108.6 no
O13 C17 H172 106.7 no
H171 C17 H172 109.3 no
C19 C18 O14 113.9(2) yes
C19 C18 H181 107.7 no
O14 C18 H181 108.0 no
C19 C18 H182 108.1 no
O14 C18 H182 110.6 no
H181 C18 H182 108.4 no
C16 C19 C15 106.95(18) yes
C16 C19 C17 111.4(2) yes
C15 C19 C17 109.8(2) yes
C16 C19 C18 110.14(19) yes
C15 C19 C18 110.73(19) yes
C17 C19 C18 107.82(19) yes
C22 N21 C26 111.70(17) yes
C22 N21 C30 111.98(17) yes
C26 N21 C30 105.40(15) yes
C22 N21 C34 105.55(15) yes
C26 N21 C34 111.12(16) yes
C30 N21 C34 111.22(16) yes
N21 C22 C23 116.85(17) yes
N21 C22 H222 105.0 no
C23 C22 H222 109.4 no
N21 C22 H221 106.4 no
C23 C22 H221 109.6 no
H222 C22 H221 109.4 no
C22 C23 C24 109.3(2) yes
C22 C23 H231 109.6 no
C24 C23 H231 110.0 no
C22 C23 H232 110.2 no
C24 C23 H232 109.7 no
H231 C23 H232 108.0 no
C23 C24 C25 112.2(2) yes
C23 C24 H241 108.3 no
C25 C24 H241 109.9 no
C23 C24 H242 108.4 no
C25 C24 H242 110.0 no
H241 C24 H242 108.0 no
C24 C25 H253 108.1 no
C24 C25 H252 109.5 no
H253 C25 H252 108.9 no
C24 C25 H251 109.4 no
H253 C25 H251 110.6 no
H252 C25 H251 110.3 no
N21 C26 C27 117.31(18) yes
N21 C26 H261 106.7 no
C27 C26 H261 109.1 no
N21 C26 H262 106.3 no
C27 C26 H262 109.0 no
H261 C26 H262 108.0 no
C26 C27 C28 107.6(2) yes
C26 C27 H272 110.5 no
C28 C27 H272 107.6 no
C26 C27 H271 111.4 no
C28 C27 H271 110.9 no
H272 C27 H271 108.9 no
C27 C28 C29 115.5(3) yes
C27 C28 H281 109.5 no
C29 C28 H281 109.1 no
C27 C28 H282 111.7 no
C29 C28 H282 99.5 no
H281 C28 H282 111.2 no
C28 C29 H291 110.3 no
C28 C29 H292 112.9 no
H291 C29 H292 107.7 no
C28 C29 H293 111.3 no
H291 C29 H293 107.6 no
H292 C29 H293 106.8 no
N21 C30 C31 117.01(18) yes
N21 C30 H301 105.9 no
C31 C30 H301 108.1 no
N21 C30 H302 106.5 no
C31 C30 H302 110.9 no
H301 C30 H302 108.0 no
C30 C31 C32 109.2(2) yes
C30 C31 H312 111.2 no
C32 C31 H312 108.8 no
C30 C31 H311 109.4 no
C32 C31 H311 107.8 no
H312 C31 H311 110.5 no
C31 C32 C33 112.4(3) yes
C31 C32 H321 109.2 no
C33 C32 H321 110.4 no
C31 C32 H322 107.9 no
C33 C32 H322 108.6 no
H321 C32 H322 108.3 no
C32 C33 H333 109.4 no
C32 C33 H331 108.4 no
H333 C33 H331 109.9 no
C32 C33 H332 111.2 no
H333 C33 H332 108.6 no
H331 C33 H332 109.4 no
N21 C34 C35 116.12(17) yes
N21 C34 H341 106.9 no
C35 C34 H341 108.2 no
N21 C34 H342 107.1 no
C35 C34 H342 107.4 no
H341 C34 H342 111.1 no
C34 C35 C36 109.80(19) yes
C34 C35 H352 110.8 no
C36 C35 H352 107.8 no
C34 C35 H351 110.7 no
C36 C35 H351 109.0 no
H352 C35 H351 108.8 no
C35 C36 C37 114.9(2) yes
C35 C36 H362 109.9 no
C37 C36 H362 106.9 no
C35 C36 H361 109.0 no
C37 C36 H361 108.6 no
H362 C36 H361 107.3 no
C36 C37 H371 109.6 no
C36 C37 H373 110.4 no
H371 C37 H373 108.7 no
C36 C37 H372 109.4 no
H371 C37 H372 109.7 no
H373 C37 H372 109.0 no
Cl42 C41 Cl53 118.5(5) yes
Cl42 C41 H411 104.6 no
Cl53 C41 H411 105.3 no
Cl42 C41 H412 109.8 no
Cl53 C41 H412 107.4 no
H411 C41 H412 111.0 no
Cl43 C51 Cl52 99.0(8) yes
Cl43 C51 H511 113.0 no
Cl52 C51 H511 112.2 no
Cl43 C51 H512 110.5 no
Cl52 C51 H512 110.8 no
H511 C51 H512 110.9 no
C15 O11 H111 109.3 no
C16 O12 H121 100.5 no
C17 O13 H131 111.0 no
C18 O14 H141 99.2 no

loop_
_geom_bond_atom_site_label_1
_geom_bond_atom_site_label_2
_geom_bond_distance
_geom_bond_publ_flag
C15 C19 1.532(3) yes
C15 O11 1.426(3) yes
C15 H151 0.967 no
C15 H152 0.977 no
C16 C19 1.536(3) yes
C16 O12 1.421(3) yes
C16 H162 0.973 no
C16 H161 0.973 no
C17 C19 1.528(3) yes
C17 O13 1.432(3) yes
C17 H171 0.973 no
C17 H172 0.978 no
C18 C19 1.527(3) yes
C18 O14 1.420(3) yes
C18 H181 0.982 no
C18 H182 0.968 no
N21 C22 1.522(3) yes
N21 C26 1.513(3) yes
N21 C30 1.521(3) yes
N21 C34 1.523(3) yes
C22 C23 1.510(3) yes
C22 H222 0.960 no
C22 H221 0.984 no
C23 C24 1.520(3) yes
C23 H231 0.960 no
C23 H232 0.976 no
C24 C25 1.511(4) yes
C24 H241 0.950 no
C24 H242 0.970 no
C25 H253 0.968 no
C25 H252 0.966 no
C25 H251 0.963 no
C26 C27 1.505(3) yes
C26 H261 0.955 no
C26 H262 0.975 no
C27 C28 1.530(4) yes
C27 H272 0.979 no
C27 H271 0.976 no
C28 C29 1.487(4) yes
C28 H281 0.964 no
C28 H282 0.986 no
C29 H291 0.989 no
C29 H292 0.987 no
C29 H293 1.000 no
C30 C31 1.514(3) yes
C30 H301 0.960 no
C30 H302 0.966 no
C31 C32 1.526(3) yes
C31 H312 0.975 no
C31 H311 0.976 no
C32 C33 1.508(4) yes
C32 H321 0.963 no
C32 H322 0.973 no
C33 H333 0.968 no
C33 H331 0.977 no
C33 H332 0.967 no
C34 C35 1.517(3) yes
C34 H341 0.975 no
C34 H342 0.980 no
C35 C36 1.527(3) yes
C35 H352 0.956 no
C35 H351 0.961 no
C36 C37 1.501(4) yes
C36 H362 0.985 no
C36 H361 0.996 no
C37 H371 0.971 no
C37 H373 0.984 no
C37 H372 0.974 no
C41 Cl42 1.718(7) yes
C41 Cl53 1.734(9) yes
C41 H411 0.962 no
C41 H412 0.952 no
Cl43 C51 1.760(16) yes
C51 Cl52 1.736(9) yes
C51 H511 0.972 no
C51 H512 0.975 no
O11 H111 0.820 no
O12 H121 0.830 no
O13 H131 0.824 no
O14 H141 0.810 no

loop_
_geom_hbond_atom_site_label_D
_geom_hbond_atom_site_label_H
_geom_hbond_atom_site_label_A
_geom_hbond_site_symmetry_A
_geom_hbond_angle_DHA
_geom_hbond_distance_DH
_geom_hbond_distance_HA
_geom_hbond_distance_DA
_geom_hbond_publ_flag
C26 H261 O12 . 163.33 0.955 2.430 3.356(5) yes
C30 H301 O12 . 152.66 0.960 2.549 3.431(5) yes
C31 H311 O14 3_555 136.13 0.976 2.598 3.370(5) yes
C22 H222 O11 3_655 147.36 0.960 2.482 3.330(5) yes
C34 H341 O11 3_655 149.96 0.975 2.444 3.324(5) yes
C51 H411 O11 2_666 141.5 0.856 2.522 3.236(5) yes
C41 H512 O11 2_666 165 0.749 2.379 3.109(5) yes
C51 H512 O11 2_666 146.3 0.975 2.379 3.236(5) yes
